data_7005168
loop_
_publ_author_name
'Wang, Chih-Min'
'Wu, Yi-Ying'
'Chen, Pei-Lin'
'Lii, Kwang-Hwa'

_publ_section_title
;
 Organically templated uranium(IV) fluorooxalates with layer
 structures: (H4TREN)[U2F6(C2O4)3].4H2O (TREN =
 tris(2-aminoethyl)amine) and (H4APPIP)[U2F6(C2O4)3].4H2O (APPIP =
 1,4-bis(3-amino-propyl)piperazine).
;
_journal_issue 10
_journal_name_full 'Dalton transactions (Cambridge, England : 2003)'
_journal_page_first 1034
_journal_page_last 1037
_journal_paper_doi 10.1039/b617333k
_journal_year 2007
_chemical_formula_moiety (C6H22N3)[U2F6(C2O4)3],4H2O
_chemical_formula_sum 'C12 H30 F6 N4 O16 U2'
_chemical_formula_weight 1076.46
_chemical_name_systematic
;
?
;
_space_group_IT_number 14
_symmetry_cell_setting monoclinic
_symmetry_space_group_name_Hall '-P 2ybc'
_symmetry_space_group_name_H-M 'P 1 21/c 1'
_atom_sites_solution_hydrogens geom
_atom_sites_solution_primary direct
_atom_sites_solution_secondary difmap
_audit_creation_method SHELXL-97
_cell_angle_alpha 90.00
_cell_angle_beta 114.6330(10)
_cell_angle_gamma 90.00
_cell_formula_units_Z 4
_cell_length_a 19.1563(5)
_cell_length_b 8.9531(2)
_cell_length_c 16.6221(4)
_cell_measurement_temperature 296(2)
_cell_volume 2591.39(11)
_computing_molecular_graphics Diamond
_computing_structure_refinement 'SHELXL-97 (Sheldrick, 1997)'
_computing_structure_solution 'SHELXS-97 (Sheldrick, 1990)'
_diffrn_ambient_temperature 293(2)
_diffrn_measured_fraction_theta_full 0.999
_diffrn_measured_fraction_theta_max 0.999
_diffrn_measurement_device_type CCD
_diffrn_measurement_method 'omega scan'
_diffrn_radiation_monochromator graphite
_diffrn_radiation_source 'fine-focus sealed tube'
_diffrn_radiation_type MoK\a
_diffrn_radiation_wavelength 0.71073
_diffrn_reflns_av_R_equivalents 0.0480
_diffrn_reflns_av_sigmaI/netI 0.0758
_diffrn_reflns_limit_h_max 23
_diffrn_reflns_limit_h_min -24
_diffrn_reflns_limit_k_max 11
_diffrn_reflns_limit_k_min -11
_diffrn_reflns_limit_l_max 21
_diffrn_reflns_limit_l_min -10
_diffrn_reflns_number 24082
_diffrn_reflns_theta_full 27.48
_diffrn_reflns_theta_max 27.48
_diffrn_reflns_theta_min 1.17
_exptl_absorpt_coefficient_mu 12.605
_exptl_absorpt_correction_T_max 0.953
_exptl_absorpt_correction_T_min 0.592
_exptl_absorpt_correction_type empirical
_exptl_absorpt_process_details 'SADABS program'
_exptl_crystal_colour green
_exptl_crystal_density_diffrn 2.759
_exptl_crystal_density_method 'not measured'
_exptl_crystal_description block
_exptl_crystal_F_000 1984
_exptl_crystal_size_max 0.091
_exptl_crystal_size_mid 0.065
_exptl_crystal_size_min 0.052
_refine_diff_density_max 2.338
_refine_diff_density_min -0.975
_refine_diff_density_rms 0.168
_refine_ls_extinction_coef 0.000185(17)
_refine_ls_extinction_expression Fc^*^=kFc[1+0.001xFc^2^\l^3^/sin(2\q)]^-1/4^
_refine_ls_extinction_method SHELXL
_refine_ls_goodness_of_fit_ref 0.913
_refine_ls_hydrogen_treatment constr
_refine_ls_matrix_type full
_refine_ls_number_parameters 365
_refine_ls_number_reflns 5932
_refine_ls_number_restraints 0
_refine_ls_restrained_S_all 0.913
_refine_ls_R_factor_all 0.0414
_refine_ls_R_factor_gt 0.0249
_refine_ls_shift/su_max 0.002
_refine_ls_shift/su_mean 0.000
_refine_ls_structure_factor_coef Fsqd
_refine_ls_weighting_details 'calc w=1/[\s^2^(Fo^2^)+(0.0162P)^2^+0.0000P] where P=(Fo^2^+2Fc^2^)/3'
_refine_ls_weighting_scheme calc
_refine_ls_wR_factor_gt 0.0514
_refine_ls_wR_factor_ref 0.0532
_reflns_number_gt 4208
_reflns_number_total 5932
_reflns_threshold_expression >2sigma(I)
_cod_data_source_file b617333k.txt
_cod_data_source_block ufox-1
_cod_original_sg_symbol_H-M P2(1)/c
_cod_database_code 7005168

loop_
_symmetry_equiv_pos_as_xyz
'x, y, z'
'-x, y+1/2, -z+1/2'
'-x, -y, -z'
'x, -y-1/2, z-1/2'

loop_
_atom_site_label
_atom_site_type_symbol
_atom_site_fract_x
_atom_site_fract_y
_atom_site_fract_z
_atom_site_U_iso_or_equiv
_atom_site_adp_type
_atom_site_occupancy
_atom_site_symmetry_multiplicity
_atom_site_calc_flag
_atom_site_refinement_flags
_atom_site_disorder_assembly
_atom_site_disorder_group
U1 U 0.127811(15) 0.47478(3) 0.354695(14) 0.01720(7) Uani 1 1 d . . .
U2 U 0.388277(15) 0.91309(3) 0.618978(14) 0.01667(7) Uani 1 1 d . . .
F1 F 0.2020(2) 0.4736(4) 0.2856(2) 0.0271(9) Uani 1 1 d . . .
F2 F 0.1793(2) 0.2510(4) 0.3864(2) 0.0294(10) Uani 1 1 d . . .
F3 F 0.1236(2) 0.4727(4) 0.4830(2) 0.0358(11) Uani 1 1 d . . .
F4 F 0.4227(2) 0.9155(4) 0.5092(2) 0.0270(9) Uani 1 1 d . . .
F5 F 0.2860(2) 0.9134(4) 0.6488(2) 0.0252(9) Uani 1 1 d . . .
F6 F 0.3434(2) 1.1338(4) 0.5686(2) 0.0284(9) Uani 1 1 d . . .
O1 O -0.0163(3) 0.1296(5) 0.1538(3) 0.0400(14) Uani 1 1 d . . .
O2 O -0.0641(3) 0.1327(5) 0.2814(3) 0.0300(12) Uani 1 1 d . . .
O3 O 0.0646(3) 0.3157(5) 0.2193(3) 0.0370(14) Uani 1 1 d . . .
O4 O 0.0191(3) 0.3142(6) 0.3489(3) 0.0448(15) Uani 1 1 d . . .
O5 O 0.1770(3) 0.7350(5) 0.3839(3) 0.0289(12) Uani 1 1 d . . .
O6 O 0.2597(3) 0.5032(5) 0.4762(3) 0.0283(12) Uani 1 1 d . . .
O7 O 0.2658(3) 0.8907(5) 0.4753(3) 0.0264(11) Uani 1 1 d . . .
O8 O 0.3449(3) 0.6596(5) 0.5683(3) 0.0270(11) Uani 1 1 d . . .
O9 O 0.5073(3) 1.0702(5) 0.6595(3) 0.0268(11) Uani 1 1 d . . .
O10 O 0.4223(3) 1.0708(5) 0.7525(2) 0.0228(11) Uani 1 1 d . . .
O11 O 0.5832(3) 1.2453(5) 0.7501(2) 0.0224(11) Uani 1 1 d . . .
O12 O 0.4975(3) 1.2495(5) 0.8400(2) 0.0243(11) Uani 1 1 d . . .
C1 C 0.0145(4) 0.2227(7) 0.2131(4) 0.0224(16) Uani 1 1 d . . .
C2 C -0.0135(4) 0.2229(8) 0.2871(4) 0.0243(16) Uani 1 1 d . . .
C3 C 0.2383(4) 0.7650(7) 0.4495(4) 0.0209(16) Uani 1 1 d . . .
C4 C 0.2847(4) 0.6293(7) 0.5019(4) 0.0202(16) Uani 1 1 d . . .
C5 C 0.5267(4) 1.1579(7) 0.7230(4) 0.0176(15) Uani 1 1 d . . .
C6 C 0.4772(4) 1.1587(7) 0.7758(4) 0.0194(16) Uani 1 1 d . . .
C7 C 0.2456(4) 0.2593(7) 0.6815(4) 0.0301(18) Uani 1 1 d . . .
H7A H 0.2678 0.3288 0.6539 0.036 Uiso 1 1 calc R . .
H7B H 0.2799 0.1743 0.7022 0.036 Uiso 1 1 calc R . .
C8 C 0.1702(4) 0.2076(8) 0.6144(4) 0.0323(19) Uani 1 1 d . . .
H8A H 0.1473 0.1391 0.6416 0.039 Uiso 1 1 calc R . .
H8B H 0.1361 0.2924 0.5918 0.039 Uiso 1 1 calc R . .
C9 C 0.3183(4) 0.3651(8) 0.8338(4) 0.0375(19) Uani 1 1 d . . .
H9A H 0.3535 0.3946 0.8083 0.045 Uiso 1 1 calc R . .
H9B H 0.3142 0.4476 0.8695 0.045 Uiso 1 1 calc R . .
C10 C 0.3501(4) 0.2320(8) 0.8918(4) 0.037(2) Uani 1 1 d . . .
H10A H 0.3171 0.2042 0.9205 0.044 Uiso 1 1 calc R . .
H10B H 0.3539 0.1478 0.8571 0.044 Uiso 1 1 calc R . .
C11 C 0.1908(4) 0.4752(7) 0.7339(4) 0.0304(18) Uani 1 1 d . . .
H11A H 0.1869 0.5164 0.7859 0.036 Uiso 1 1 calc R . .
H11B H 0.1394 0.4495 0.6914 0.036 Uiso 1 1 calc R . .
C12 C 0.2248(5) 0.5941(7) 0.6934(4) 0.0355(19) Uani 1 1 d . . .
H12A H 0.2803 0.5866 0.7205 0.043 Uiso 1 1 calc R . .
H12B H 0.2072 0.5751 0.6305 0.043 Uiso 1 1 calc R . .
N1 N 0.2400(3) 0.3345(6) 0.7599(3) 0.0279(14) Uani 1 1 d . . .
HN1 H 0.2158 0.2687 0.7817 0.050 Uiso 1 1 d . . .
N2 N 0.1798(4) 0.1318(6) 0.5403(3) 0.0365(16) Uani 1 1 d . . .
HN2A H 0.1321 0.0638 0.4954 0.050 Uiso 1 1 d . . .
HN2B H 0.2112 0.0525 0.5612 0.050 Uiso 1 1 d . . .
HN2C H 0.2008 0.1942 0.5149 0.050 Uiso 1 1 d . . .
N3 N 0.4274(4) 0.2742(7) 0.9589(3) 0.0377(16) Uani 1 1 d . . .
HN3A H 0.4483 0.1962 0.9947 0.050 Uiso 1 1 d . . .
HN3B H 0.4232 0.3503 0.9908 0.050 Uiso 1 1 d . . .
HN3C H 0.4572 0.2995 0.9321 0.050 Uiso 1 1 d . . .
N4 N 0.2027(4) 0.7419(6) 0.7061(4) 0.0394(17) Uani 1 1 d . . .
HN4A H 0.2236 0.8082 0.6823 0.050 Uiso 1 1 d . . .
HN4B H 0.2198 0.7606 0.7640 0.050 Uiso 1 1 d . . .
HN4C H 0.1522 0.7500 0.6806 0.050 Uiso 1 1 d . . .
OW1 O 0.0605(4) 0.6955(7) 0.5462(3) 0.072(2) Uani 1 1 d . . .
HO1A H 0.0968 0.7353 0.5231 0.050 Uiso 1 1 d . . .
HO1B H 0.0481 0.7859 0.5711 0.050 Uiso 1 1 d . . .
OW2 O 0.3519(4) 0.7196(7) 0.3722(3) 0.078(2) Uani 1 1 d . . .
HO2A H 0.3388 0.6786 0.3137 0.050 Uiso 1 1 d . . .
HO2B H 0.3155 0.6723 0.3917 0.050 Uiso 1 1 d . . .
OW3 O 0.0514(5) -0.0354(8) 0.4545(4) 0.110(3) Uani 1 1 d . . .
OW4 O 0.4068(11) 0.3921(19) 0.6509(8) 0.052(4) Uani 0.50 1 d P . .
OW4' O 0.4222(11) 0.3882(19) 0.6142(8) 0.052(4) Uani 0.50 1 d P . .

loop_
_atom_site_aniso_label
_atom_site_aniso_U_11
_atom_site_aniso_U_22
_atom_site_aniso_U_33
_atom_site_aniso_U_23
_atom_site_aniso_U_13
_atom_site_aniso_U_12
U1 0.01695(16) 0.01582(14) 0.01740(11) -0.00112(10) 0.00574(11) 0.00030(12)
U2 0.01625(16) 0.01569(14) 0.01654(11) -0.00031(9) 0.00531(11) -0.00054(12)
F1 0.023(3) 0.030(2) 0.0307(19) -0.0014(16) 0.0138(19) -0.0010(19)
F2 0.028(3) 0.017(2) 0.040(2) 0.0032(16) 0.011(2) 0.0036(18)
F3 0.043(3) 0.043(3) 0.0226(18) 0.0037(17) 0.015(2) 0.005(2)
F4 0.029(3) 0.033(2) 0.0215(17) -0.0041(16) 0.0129(18) -0.005(2)
F5 0.023(2) 0.022(2) 0.0334(19) 0.0020(16) 0.0144(19) 0.0009(19)
F6 0.026(3) 0.018(2) 0.031(2) 0.0026(16) 0.0010(19) 0.0021(18)
O1 0.047(4) 0.049(4) 0.033(3) -0.024(2) 0.026(3) -0.031(3)
O2 0.029(3) 0.038(3) 0.028(2) -0.011(2) 0.016(2) -0.018(3)
O3 0.041(4) 0.046(3) 0.029(2) -0.012(2) 0.019(3) -0.028(3)
O4 0.048(4) 0.055(4) 0.046(3) -0.033(3) 0.034(3) -0.034(3)
O5 0.021(3) 0.018(3) 0.032(3) -0.001(2) -0.005(2) -0.002(2)
O6 0.026(3) 0.010(3) 0.033(2) -0.004(2) -0.002(2) 0.000(2)
O7 0.026(3) 0.018(3) 0.025(2) 0.000(2) 0.001(2) -0.002(2)
O8 0.022(3) 0.021(3) 0.024(2) -0.0030(19) -0.005(2) -0.001(2)
O9 0.027(3) 0.030(3) 0.026(2) -0.012(2) 0.014(2) -0.009(2)
O10 0.021(3) 0.025(3) 0.024(2) -0.0060(19) 0.011(2) -0.008(2)
O11 0.019(3) 0.029(3) 0.021(2) -0.0057(19) 0.010(2) -0.008(2)
O12 0.023(3) 0.030(3) 0.021(2) -0.009(2) 0.009(2) -0.004(2)
C1 0.020(5) 0.025(4) 0.020(3) -0.002(3) 0.006(3) -0.001(3)
C2 0.016(4) 0.025(4) 0.030(4) -0.003(3) 0.007(3) 0.000(3)
C3 0.018(4) 0.022(4) 0.021(3) -0.002(3) 0.006(3) 0.001(3)
C4 0.018(4) 0.020(4) 0.021(3) -0.004(3) 0.007(3) 0.003(3)
C5 0.015(4) 0.019(4) 0.020(3) 0.004(3) 0.008(3) 0.004(3)
C6 0.020(4) 0.018(4) 0.017(3) 0.007(3) 0.005(3) 0.004(3)
C7 0.035(5) 0.018(4) 0.043(4) 0.002(3) 0.022(4) 0.004(4)
C8 0.037(5) 0.030(5) 0.032(4) 0.002(3) 0.016(4) 0.001(4)
C9 0.035(6) 0.028(5) 0.041(4) 0.002(3) 0.008(4) -0.004(4)
C10 0.024(5) 0.050(6) 0.037(4) 0.002(4) 0.014(4) -0.003(4)
C11 0.031(5) 0.024(4) 0.045(4) -0.002(3) 0.025(4) -0.006(4)
C12 0.042(6) 0.027(4) 0.050(4) 0.004(3) 0.032(4) 0.006(4)
N1 0.027(4) 0.019(3) 0.043(3) 0.010(3) 0.020(3) 0.003(3)
N2 0.039(5) 0.042(4) 0.030(3) 0.008(3) 0.015(3) 0.009(3)
N3 0.028(4) 0.050(4) 0.037(3) -0.007(3) 0.015(3) 0.000(3)
N4 0.046(5) 0.030(4) 0.056(4) 0.009(3) 0.035(4) 0.010(3)
OW1 0.091(6) 0.082(5) 0.067(4) -0.020(3) 0.055(4) 0.000(4)
OW2 0.086(6) 0.118(6) 0.057(4) -0.032(3) 0.055(4) -0.044(4)
OW3 0.105(7) 0.098(6) 0.097(5) -0.029(4) 0.013(5) -0.040(5)
OW4 0.051(8) 0.036(4) 0.034(8) 0.007(6) -0.016(6) -0.009(5)
OW4' 0.051(8) 0.036(4) 0.034(8) 0.007(6) -0.016(6) -0.009(5)

loop_
_atom_type_symbol
_atom_type_description
_atom_type_scat_dispersion_real
_atom_type_scat_dispersion_imag
_atom_type_scat_source
C C 0.0033 0.0016 'International Tables Vol C Tables 4.2.6.8 and 6.1.1.4'
H H 0.0000 0.0000 'International Tables Vol C Tables 4.2.6.8 and 6.1.1.4'
N N 0.0061 0.0033 'International Tables Vol C Tables 4.2.6.8 and 6.1.1.4'
O O 0.0106 0.0060 'International Tables Vol C Tables 4.2.6.8 and 6.1.1.4'
F F 0.0171 0.0103 'International Tables Vol C Tables 4.2.6.8 and 6.1.1.4'
U U -9.6767 9.6646 'International Tables Vol C Tables 4.2.6.8 and 6.1.1.4'

loop_
_geom_angle_atom_site_label_1
_geom_angle_atom_site_label_2
_geom_angle_atom_site_label_3
_geom_angle
_geom_angle_site_symmetry_1
_geom_angle_site_symmetry_3
_geom_angle_publ_flag
F1 U1 F3 145.36(14) . . ?
F1 U1 F2 78.18(13) . . ?
F3 U1 F2 87.31(13) . . ?
F1 U1 O5 80.15(14) . . ?
F3 U1 O5 88.98(14) . . ?
F2 U1 O5 135.41(15) . . ?
F1 U1 O4 134.16(13) . . ?
F3 U1 O4 70.17(14) . . ?
F2 U1 O4 76.61(16) . . ?
O5 U1 O4 142.11(15) . . ?
F1 U1 O1 134.91(13) . 2 ?
F3 U1 O1 71.27(14) . 2 ?
F2 U1 O1 143.71(14) . 2 ?
O5 U1 O1 74.74(16) . 2 ?
O4 U1 O1 68.78(17) . 2 ?
F1 U1 O6 76.34(14) . . ?
F3 U1 O6 69.30(15) . . ?
F2 U1 O6 72.43(14) . . ?
O5 U1 O6 64.78(14) . . ?
O4 U1 O6 129.34(16) . . ?
O1 U1 O6 122.70(15) 2 . ?
F1 U1 O3 72.53(14) . . ?
F3 U1 O3 132.53(14) . . ?
F2 U1 O3 72.44(15) . . ?
O5 U1 O3 135.25(13) . . ?
O4 U1 O3 63.62(13) . . ?
O1 U1 O3 100.51(17) 2 . ?
O6 U1 O3 136.79(15) . . ?
F1 U1 O2 72.85(13) . 2 ?
F3 U1 O2 133.45(14) . 2 ?
F2 U1 O2 136.92(13) . 2 ?
O5 U1 O2 69.54(14) . 2 ?
O4 U1 O2 101.82(17) . 2 ?
O1 U1 O2 63.52(13) 2 2 ?
O6 U1 O2 128.12(15) . 2 ?
O3 U1 O2 68.88(15) . 2 ?
F6 U2 F4 83.00(13) . . ?
F6 U2 F5 80.83(13) . . ?
F4 U2 F5 142.31(13) . . ?
F6 U2 O8 133.40(14) . . ?
F4 U2 O8 84.18(13) . . ?
F5 U2 O8 82.69(14) . . ?
F6 U2 O10 75.03(13) . . ?
F4 U2 O10 133.21(13) . . ?
F5 U2 O10 74.07(13) . . ?
O8 U2 O10 139.74(13) . . ?
F6 U2 O12 143.42(14) . 2_646 ?
F4 U2 O12 72.34(12) . 2_646 ?
F5 U2 O12 134.51(12) . 2_646 ?
O8 U2 O12 71.36(15) . 2_646 ?
O10 U2 O12 102.57(14) . 2_646 ?
F6 U2 O11 141.69(12) . 2_646 ?
F4 U2 O11 134.26(13) . 2_646 ?
F5 U2 O11 72.51(13) . 2_646 ?
O8 U2 O11 70.30(13) . 2_646 ?
O10 U2 O11 71.55(13) . 2_646 ?
O12 U2 O11 63.88(12) 2_646 2_646 ?
F6 U2 O9 76.38(14) . . ?
F4 U2 O9 70.30(12) . . ?
F5 U2 O9 136.61(12) . . ?
O8 U2 O9 138.63(14) . . ?
O10 U2 O9 64.64(13) . . ?
O12 U2 O9 70.13(14) 2_646 . ?
O11 U2 O9 104.88(14) 2_646 . ?
F6 U2 O7 69.59(13) . . ?
F4 U2 O7 72.57(13) . . ?
F5 U2 O7 69.92(13) . . ?
O8 U2 O7 63.82(14) . . ?
O10 U2 O7 132.49(14) . . ?
O12 U2 O7 124.74(13) 2_646 . ?
O11 U2 O7 123.01(14) 2_646 . ?
O9 U2 O7 131.83(13) . . ?
C1 O1 U1 122.0(4) . 2_545 ?
C2 O2 U1 120.6(4) . 2_545 ?
C1 O3 U1 121.5(4) . . ?
C2 O4 U1 121.8(4) . . ?
C3 O5 U1 120.9(4) . . ?
C4 O6 U1 119.3(4) . . ?
C3 O7 U2 118.9(4) . . ?
C4 O8 U2 124.2(4) . . ?
C5 O9 U2 119.8(4) . . ?
C6 O10 U2 121.0(3) . . ?
C5 O11 U2 121.8(3) . 2_656 ?
C6 O12 U2 122.5(4) . 2_656 ?
O1 C1 O3 127.8(6) . . ?
O1 C1 C2 115.5(6) . . ?
O3 C1 C2 116.7(5) . . ?
O2 C2 O4 126.4(6) . . ?
O2 C2 C1 117.6(6) . . ?
O4 C2 C1 115.9(6) . . ?
O7 C3 O5 127.1(6) . . ?
O7 C3 C4 117.3(6) . . ?
O5 C3 C4 115.6(6) . . ?
O6 C4 O8 126.0(6) . . ?
O6 C4 C3 118.5(6) . . ?
O8 C4 C3 115.5(6) . . ?
O9 C5 O11 127.4(5) . . ?
O9 C5 C6 116.8(6) . . ?
O11 C5 C6 115.8(5) . . ?
O10 C6 O12 126.5(6) . . ?
O10 C6 C5 117.6(5) . . ?
O12 C6 C5 115.9(6) . . ?
C8 C7 N1 113.0(6) . . ?
C8 C7 H7A 109.0 . . ?
N1 C7 H7A 109.0 . . ?
C8 C7 H7B 109.0 . . ?
N1 C7 H7B 109.0 . . ?
H7A C7 H7B 107.8 . . ?
N2 C8 C7 110.4(6) . . ?
N2 C8 H8A 109.6 . . ?
C7 C8 H8A 109.6 . . ?
N2 C8 H8B 109.6 . . ?
C7 C8 H8B 109.6 . . ?
H8A C8 H8B 108.1 . . ?
C10 C9 N1 112.3(6) . . ?
C10 C9 H9A 109.2 . . ?
N1 C9 H9A 109.2 . . ?
C10 C9 H9B 109.2 . . ?
N1 C9 H9B 109.2 . . ?
H9A C9 H9B 107.9 . . ?
N3 C10 C9 107.1(6) . . ?
N3 C10 H10A 110.3 . . ?
C9 C10 H10A 110.3 . . ?
N3 C10 H10B 110.3 . . ?
C9 C10 H10B 110.3 . . ?
H10A C10 H10B 108.6 . . ?
N1 C11 C12 111.8(5) . . ?
N1 C11 H11A 109.3 . . ?
C12 C11 H11A 109.3 . . ?
N1 C11 H11B 109.3 . . ?
C12 C11 H11B 109.3 . . ?
H11A C11 H11B 107.9 . . ?
N4 C12 C11 111.7(5) . . ?
N4 C12 H12A 109.3 . . ?
C11 C12 H12A 109.3 . . ?
N4 C12 H12B 109.3 . . ?
C11 C12 H12B 109.3 . . ?
H12A C12 H12B 107.9 . . ?
C7 N1 C9 112.1(5) . . ?
C7 N1 C11 112.5(5) . . ?
C9 N1 C11 111.5(5) . . ?
C7 N1 HN1 106.6 . . ?
C9 N1 HN1 106.8 . . ?
C11 N1 HN1 106.9 . . ?
C8 N2 HN2A 117.6 . . ?
C8 N2 HN2B 109.5 . . ?
HN2A N2 HN2B 93.3 . . ?
C8 N2 HN2C 110.0 . . ?
HN2A N2 HN2C 116.1 . . ?
HN2B N2 HN2C 108.5 . . ?
C10 N3 HN3A 109.3 . . ?
C10 N3 HN3B 109.5 . . ?
HN3A N3 HN3B 109.2 . . ?
C10 N3 HN3C 109.6 . . ?
HN3A N3 HN3C 109.2 . . ?
HN3B N3 HN3C 109.9 . . ?
C12 N4 HN4A 109.5 . . ?
C12 N4 HN4B 109.5 . . ?
HN4A N4 HN4B 108.7 . . ?
C12 N4 HN4C 109.7 . . ?
HN4A N4 HN4C 109.6 . . ?
HN4B N4 HN4C 109.7 . . ?
HO1A OW1 HO1B 101.5 . . ?
HO2A OW2 HO2B 104.4 . . ?

loop_
_geom_bond_atom_site_label_1
_geom_bond_atom_site_label_2
_geom_bond_distance
_geom_bond_site_symmetry_2
_geom_bond_publ_flag
U1 F1 2.167(3) . ?
U1 F3 2.168(3) . ?
U1 F2 2.198(3) . ?
U1 O5 2.484(4) . ?
U1 O4 2.500(5) . ?
U1 O1 2.501(5) 2 ?
U1 O6 2.505(4) . ?
U1 O3 2.508(4) . ?
U1 O2 2.511(4) 2 ?
U2 F6 2.179(3) . ?
U2 F4 2.184(3) . ?
U2 F5 2.212(3) . ?
U2 O8 2.443(4) . ?
U2 O10 2.477(4) . ?
U2 O12 2.480(4) 2_646 ?
U2 O11 2.510(4) 2_646 ?
U2 O9 2.520(4) . ?
U2 O7 2.565(4) . ?
O1 C1 1.237(7) . ?
O1 U1 2.501(5) 2_545 ?
O2 C2 1.235(7) . ?
O2 U1 2.511(4) 2_545 ?
O3 C1 1.242(7) . ?
O4 C2 1.256(7) . ?
O5 C3 1.254(7) . ?
O6 C4 1.231(7) . ?
O7 C3 1.240(7) . ?
O8 C4 1.250(7) . ?
O9 C5 1.241(7) . ?
O10 C6 1.239(7) . ?
O11 C5 1.257(7) . ?
O11 U2 2.510(4) 2_656 ?
O12 C6 1.266(7) . ?
O12 U2 2.480(4) 2_656 ?
C1 C2 1.532(8) . ?
C3 C4 1.543(9) . ?
C5 C6 1.539(8) . ?
C7 C8 1.484(9) . ?
C7 N1 1.510(7) . ?
C7 H7A 0.9700 . ?
C7 H7B 0.9700 . ?
C8 N2 1.483(7) . ?
C8 H8A 0.9700 . ?
C8 H8B 0.9700 . ?
C9 C10 1.494(9) . ?
C9 N1 1.516(9) . ?
C9 H9A 0.9700 . ?
C9 H9B 0.9700 . ?
C10 N3 1.484(9) . ?
C10 H10A 0.9700 . ?
C10 H10B 0.9700 . ?
C11 N1 1.524(8) . ?
C11 C12 1.542(8) . ?
C11 H11A 0.9700 . ?
C11 H11B 0.9700 . ?
C12 N4 1.431(8) . ?
C12 H12A 0.9700 . ?
C12 H12B 0.9700 . ?
N1 HN1 0.9120 . ?
N2 HN2A 1.0932 . ?
N2 HN2B 0.9002 . ?
N2 HN2C 0.8902 . ?
N3 HN3A 0.8950 . ?
N3 HN3B 0.8873 . ?
N3 HN3C 0.8877 . ?
N4 HN4A 0.8943 . ?
N4 HN4B 0.8941 . ?
N4 HN4C 0.8838 . ?
OW1 HO1A 0.9892 . ?
OW1 HO1B 0.9828 . ?
OW2 HO2A 0.9697 . ?
OW2 HO2B 0.9798 . ?
OW4 OW4' 0.780(18) . ?
